data_2008607
loop_
_publ_author_name
'Bruun, Rikke Mattsson'
'Larsen, Sine'

_publ_section_title
;
 (<i>S</i>)-2-Amino-3-methyl-1-butanol (2<i>S</i>,3<i>S</i>)-hydrogen
 tartrate monohydrate
;
_journal_issue 6
_journal_name_full 'Acta Crystallographica Section C'
_journal_page_first 956
_journal_page_last 958
_journal_paper_doi 10.1107/S0108270199003042
_journal_volume 55
_journal_year 1999
_chemical_formula_moiety 'C5 H14 NO, C4 H5 O6 , H2 O'
_chemical_formula_sum 'C9 H21 N O8'
_chemical_formula_weight 271.27
_chemical_name_systematic '  (S)-2-amino-3-methyl-1-butanol-(2S,3S)-hydrogen-tartrate monohydrate'
_space_group_IT_number 19
_symmetry_cell_setting orthorhombic
_symmetry_space_group_name_Hall 'P 2ac 2ab'
_symmetry_space_group_name_H-M 'P 21 21 21'
_audit_creation_method SHELXL-97
_cell_angle_alpha 90.00
_cell_angle_beta 90.00
_cell_angle_gamma 90.00
_cell_formula_units_Z 4
_cell_length_a 7.2691(7)
_cell_length_b 10.4214(13)
_cell_length_c 16.868(2)
_cell_measurement_reflns_used 20
_cell_measurement_temperature 122.0(5)
_cell_measurement_theta_max 42.19
_cell_measurement_theta_min 39.47
_cell_volume 1277.8(3)
_computing_cell_refinement 'CAD-4 Software'
_computing_data_collection 'CAD-4 Software (Enraf-Nonius, 1989)'
_computing_data_reduction 'DREADD (Blessing, 1987)'
_computing_molecular_graphics 'ORTEPII (Johnson, 1976)'
_computing_structure_refinement 'SHELXL97 (Sheldrick, 1997)'
_computing_structure_solution 'SHELXS97 (Sheldrick, 1990)'
_diffrn_ambient_temperature 122.0(5)
_diffrn_measured_fraction_theta_full 1.000
_diffrn_measured_fraction_theta_max 1.000
_diffrn_measurement_device_type 'Enraf-Nonius CAD-4'
_diffrn_measurement_method \w--2\q
_diffrn_radiation_monochromator graphite
_diffrn_radiation_source 'fine-focus sealed tube'
_diffrn_radiation_type CuK\a
_diffrn_radiation_wavelength 1.54184
_diffrn_reflns_av_R_equivalents 0.0115
_diffrn_reflns_av_sigmaI/netI 0.0135
_diffrn_reflns_limit_h_max 9
_diffrn_reflns_limit_h_min 0
_diffrn_reflns_limit_k_max 13
_diffrn_reflns_limit_k_min 0
_diffrn_reflns_limit_l_max 21
_diffrn_reflns_limit_l_min -20
_diffrn_reflns_number 4549
_diffrn_reflns_theta_full 74.92
_diffrn_reflns_theta_max 74.92
_diffrn_reflns_theta_min 4.99
_diffrn_standards_decay_% 0
_diffrn_standards_interval_count 600
_diffrn_standards_interval_time 166.6
_diffrn_standards_number 5
_exptl_absorpt_coefficient_mu 1.073
_exptl_absorpt_correction_type none
_exptl_crystal_colour Colorless
_exptl_crystal_density_diffrn 1.410
_exptl_crystal_density_meas ?
_exptl_crystal_description Prism
_exptl_crystal_F_000 584
_exptl_crystal_size_max 0.44
_exptl_crystal_size_mid 0.12
_exptl_crystal_size_min 0.10
_refine_diff_density_max 0.224
_refine_diff_density_min -0.166
_refine_ls_abs_structure_details 'Flack (1983)'
_refine_ls_abs_structure_Flack 0.09(14)
_refine_ls_extinction_coef 0.0071(5)
_refine_ls_extinction_method 'SHELXL97 (Sheldrick, 1997)'
_refine_ls_goodness_of_fit_ref 1.077
_refine_ls_hydrogen_treatment mixed
_refine_ls_matrix_type full
_refine_ls_number_parameters 248
_refine_ls_number_reflns 2549
_refine_ls_number_restraints 0
_refine_ls_restrained_S_all 1.077
_refine_ls_R_factor_all 0.0262
_refine_ls_R_factor_gt 0.0256
_refine_ls_shift/su_max 0.006
_refine_ls_shift/su_mean 0.007
_refine_ls_structure_factor_coef Fsqd
_refine_ls_weighting_details 'w  = 1/[\s^2^(Fo^2^)+(0.0481P)^2^+0.2260P] where P=(Fo^2^+2Fc^2^)/3'
_refine_ls_weighting_scheme calc
_refine_ls_wR_factor_ref 0.0731
_reflns_number_gt 2503
_reflns_number_total 4414
_reflns_threshold_expression I>2\s(I)
_cod_data_source_file os1047.cif
_cod_data_source_block global
_cod_depositor_comments
;
The following automatic conversions were performed:
'_symmetry_cell_setting' value 'Orthorhombic' changed to 'orthorhombic'
according to '/home/saulius/struct/CIF-dictionaries/cif_core.dic'
dictionary named 'cif_core.dic' version 2.4.1 from 2010-06-29.

Automatic conversion script
Id: cif_fix_enum 1527 2010-12-29 10:47:43Z saulius 

The following automatic conversions were performed:

'_exptl_crystal_density_meas' value 'not measured' was changed to '?'
- the value is perceived as not measured.

Automatic conversion script
Id: cif_fix_values 3008 2015-01-20 13:52:24Z robertas 

The following automatic conversions were performed:

'_refine_ls_weighting_scheme' value 'calc w =
1/[\s^2^(Fo^2^)+(0.0481P)^2^+0.2260P] where P=(Fo^2^+2Fc^2^)/3' was
changed to 'calc'. New tag '_refine_ls_weighting_details' was
created. The value of the new tag was set to 'w =
1/[\s^2^(Fo^2^)+(0.0481P)^2^+0.2260P] where P=(Fo^2^+2Fc^2^)/3'.

Automatic conversion script
Id: cif_fix_values 3143 2015-03-26 13:38:13Z robertas 
;
_cod_original_cell_volume 1277.9(3)
_cod_database_code 2008607

loop_
_symmetry_equiv_pos_as_xyz
'x, y, z'
'-x+1/2, -y, z+1/2'
'-x, y+1/2, -z+1/2'
'x+1/2, -y+1/2, -z'

loop_
_atom_site_label
_atom_site_fract_x
_atom_site_fract_y
_atom_site_fract_z
_atom_site_U_iso_or_equiv
_atom_site_adp_type
_atom_site_calc_flag
_atom_site_refinement_flags
_atom_site_occupancy
_atom_site_disorder_assembly
_atom_site_disorder_group
_atom_site_type_symbol
O1 .47461(13) 1.10515(10) .44516(6) .0196(2) Uani d . 1 . . O
O2 .47263(13) 1.00599(10) .32766(6) .0197(2) Uani d . 1 . . O
O3 .83997(13) .97943(9) .32578(6) .0157(2) Uani d . 1 . . O
O4 .77010(14) 1.26000(9) .33897(6) .0185(2) Uani d . 1 . . O
O5 1.12723(13) 1.24490(9) .34185(6) .0201(2) Uani d . 1 . . O
O6 1.13599(13) 1.11059(9) .44617(6) .0180(2) Uani d . 1 . . O
C1 .55280(18) 1.05166(12) .38534(7) .0141(3) Uani d . 1 . . C
C2 .76433(17) 1.04546(12) .39077(7) .0134(3) Uani d . 1 . . C
C3 .84321(18) 1.18097(11) .39982(7) .0140(3) Uani d . 1 . . C
C4 1.05444(19) 1.17981(12) .39443(7) .0150(3) Uani d . 1 . . C
H2 .788(2) .9972(15) .4379(10) .013(4) Uiso d . 1 . . H
H3 .811(2) 1.2154(16) .4507(10) .018(4) Uiso d . 1 . . H
H10 .318(4) 1.110(3) .4389(17) .072(8) Uiso d . 1 . . H
H30 .831(3) 1.022(2) .2860(13) .034(5) Uiso d . 1 . . H
H40 .853(3) 1.282(2) .3102(12) .030(5) Uiso d . 1 . . H
N9 .94512(16) .09438(11) .67548(7) .0152(2) Uani d . 1 . . N
O7 .66739(14) -.09753(10) .68674(6) .0189(2) Uani d . 1 . . O
C21 .71722(18) -.04391(13) .61233(8) .0165(3) Uani d . 1 . . C
C22 .91973(18) -.00627(12) .61215(7) .0154(3) Uani d . 1 . . C
C23 1.0486(2) -.12116(13) .62550(8) .0183(3) Uani d . 1 . . C
C24 1.2486(2) -.08112(16) .63659(12) .0296(4) Uani d . 1 . . C
C25 1.0332(2) -.21374(15) .55550(10) .0267(3) Uani d . 1 . . C
H21 .956(2) .0333(14) .5622(9) .008(3) Uiso d . 1 . . H
H31 1.006(2) -.1647(16) .6744(10) .010(4) Uiso d . 1 . . H
H11 .696(2) -.1034(17) .5703(10) .019(4) Uiso d . 1 . . H
H12 .642(2) .0278(18) .6043(10) .019(4) Uiso d . 1 . . H
H7 .671(3) -.179(2) .6837(12) .031(5) Uiso d . 1 . . H
H91 1.056(3) .1365(17) .6709(10) .021(4) Uiso d . 1 . . H
H92 .854(3) .154(2) .6712(12) .031(5) Uiso d . 1 . . H
H93 .944(2) .0588(16) .7237(10) .015(4) Uiso d . 1 . . H
H51 .907(3) -.249(2) .5508(12) .040(6) Uiso d . 1 . . H
H52 1.125(3) -.282(2) .5645(11) .032(5) Uiso d . 1 . . H
H53 1.068(3) -.1675(19) .5079(12) .034(5) Uiso d . 1 . . H
H41 1.289(3) -.029(2) .5908(13) .040(6) Uiso d . 1 . . H
H42 1.264(3) -.029(2) .6846(14) .038(5) Uiso d . 1 . . H
H43 1.319(4) -.158(2) .6409(14) .053(7) Uiso d . 1 . . H
O8 .83806(16) .35075(10) .17907(7) .0266(2) Uani d . 1 . . O
H81 .945(4) .398(2) .1752(14) .050(6) Uiso d . 1 . . H
H82 .758(3) .400(2) .1738(14) .042(6) Uiso d . 1 . . H

loop_
_atom_site_aniso_label
_atom_site_aniso_U_11
_atom_site_aniso_U_22
_atom_site_aniso_U_33
_atom_site_aniso_U_12
_atom_site_aniso_U_13
_atom_site_aniso_U_23
O1 .0134(4) .0278(5) .0175(4) -.0001(4) .0013(4) -.0068(4)
O2 .0156(4) .0272(5) .0164(5) -.0017(4) -.0012(4) -.0041(4)
O3 .0165(4) .0142(4) .0163(5) .0021(3) .0017(4) -.0015(3)
O4 .0162(4) .0156(5) .0237(5) .0022(4) .0015(4) .0053(4)
O5 .0168(4) .0189(5) .0245(5) -.0030(4) .0025(4) .0037(4)
O6 .0132(4) .0230(5) .0179(4) .0005(4) .0001(4) .0016(4)
C1 .0149(6) .0136(5) .0139(6) -.0010(5) .0008(5) .0023(4)
C2 .0132(6) .0133(5) .0135(6) -.0001(5) .0003(5) .0004(5)
C3 .0135(6) .0130(5) .0155(6) .0006(5) .0003(5) -.0010(5)
C4 .0145(6) .0130(5) .0176(6) -.0014(5) .0007(5) -.0056(5)
N9 .0146(5) .0143(5) .0166(5) -.0004(4) -.0008(5) .0012(4)
O7 .0211(5) .0186(5) .0169(5) -.0036(4) .0027(4) -.0006(4)
C21 .0169(6) .0181(6) .0143(6) -.0004(5) -.0019(5) -.0005(5)
C22 .0165(6) .0161(6) .0137(6) .0000(5) .0000(5) .0003(4)
C23 .0159(6) .0162(6) .0229(6) .0015(5) .0010(5) .0000(5)
C24 .0173(7) .0241(8) .0475(10) .0026(6) -.0035(7) -.0051(7)
C25 .0277(8) .0220(7) .0304(8) .0028(6) .0023(7) -.0080(6)
O8 .0181(5) .0176(5) .0441(6) -.0024(4) .0003(5) .0072(4)

loop_
_atom_type_symbol
_atom_type_description
_atom_type_scat_dispersion_real
_atom_type_scat_dispersion_imag
_atom_type_scat_source
C C 0.0181 0.0091 'International Tables Vol C Tables 4.2.6.8 and 6.1.1.4'
H H 0.0000 0.0000 'International Tables Vol C Tables 4.2.6.8 and 6.1.1.4'
N N 0.0311 0.0180 'International Tables Vol C Tables 4.2.6.8 and 6.1.1.4'
O O 0.0492 0.0322 'International Tables Vol C Tables 4.2.6.8 and 6.1.1.4'

loop_
_geom_angle_atom_site_label_1
_geom_angle_atom_site_label_2
_geom_angle_atom_site_label_3
_geom_angle
C1 O1 H10 112.7(15)
C2 O3 H30 110.2(15)
C3 O4 H40 108.9(15)
O2 C1 O1 125.40(12)
O2 C1 C2 120.22(12)
O1 C1 C2 114.36(11)
O3 C2 C3 112.49(10)
O3 C2 C1 111.35(11)
C3 C2 C1 109.91(10)
O3 C2 H2 108.8(9)
C3 C2 H2 109.7(9)
C1 C2 H2 104.3(10)
O4 C3 C2 108.83(10)
O4 C3 C4 109.61(11)
C2 C3 C4 111.13(10)
O4 C3 H3 109.7(10)
C2 C3 H3 110.0(10)
C4 C3 H3 107.6(11)
O5 C4 O6 126.97(13)
O5 C4 C3 117.75(12)
O6 C4 C3 115.28(11)
C22 N9 H91 112.3(11)
C22 N9 H92 109.3(13)
H91 N9 H92 107.6(16)
C22 N9 H93 110.7(10)
H91 N9 H93 106.6(16)
H92 N9 H93 110.2(17)
C21 O7 H7 109.3(14)
O7 C21 C22 110.45(11)
O7 C21 H11 111.0(10)
C22 C21 H11 108.9(10)
O7 C21 H12 107.0(11)
C22 C21 H12 111.1(11)
H11 C21 H12 108.3(15)
N9 C22 C21 107.21(10)
N9 C22 C23 111.30(10)
C21 C22 C23 112.84(11)
N9 C22 H21 106.6(9)
C21 C22 H21 111.9(9)
C23 C22 H21 106.9(9)
C24 C23 C25 109.71(12)
C24 C23 C22 112.72(11)
C25 C23 C22 109.51(12)
C24 C23 H31 108.6(9)
C25 C23 H31 109.3(9)
C22 C23 H31 106.9(9)
C23 C24 H41 109.6(13)
C23 C24 H42 111.1(13)
H41 C24 H42 108.3(18)
C23 C24 H43 106.9(16)
H41 C24 H43 111(2)
H42 C24 H43 110(2)
C23 C25 H51 111.3(12)
C23 C25 H52 106.7(11)
H51 C25 H52 111.7(17)
C23 C25 H53 107.9(12)
H51 C25 H53 111.0(17)
H52 C25 H53 108.1(16)
H81 O8 H82 105(2)

loop_
_geom_bond_atom_site_label_1
_geom_bond_atom_site_label_2
_geom_bond_site_symmetry_2
_geom_bond_distance
_geom_bond_publ_flag
O1 C1 . 1.2853(16) yes
O1 H10 . 1.15(3) ?
O2 C1 . 1.2299(16) yes
O3 C2 . 1.4063(16) yes
O3 H30 . .81(2) ?
O4 C3 . 1.4193(15) yes
O4 H40 . .81(2) ?
O5 C4 . 1.2356(16) yes
O6 C4 . 1.2781(16) yes
C1 C2 . 1.5417(18) yes
C2 C3 . 1.5318(17) yes
C2 H2 . .956(17) ?
C3 C4 . 1.5382(18) yes
C3 H3 . .960(17) ?
N9 C22 . 1.5085(16) yes
N9 H91 . .92(2) ?
N9 H92 . .91(2) ?
N9 H93 . .894(17) ?
O7 C21 . 1.4208(16) yes
O7 H7 . .85(2) ?
C21 C22 . 1.5234(18) yes
C21 H11 . .955(18) ?
C21 H12 . .936(18) ?
C22 C23 . 1.5369(18) yes
C22 H21 . .974(16) ?
C23 C24 . 1.524(2) yes
C23 C25 . 1.5289(19) yes
C23 H31 . .990(17) ?
C24 H41 . .99(2) ?
C24 H42 . .98(2) ?
C24 H43 . .95(3) ?
C25 H51 . .99(2) ?
C25 H52 . .99(2) ?
C25 H53 . .97(2) ?
O8 H81 . .93(3) ?
O8 H82 . .78(3) ?

loop_
_geom_hbond_atom_site_label_D
_geom_hbond_atom_site_label_H
_geom_hbond_atom_site_label_A
_geom_hbond_site_symmetry_A
_geom_hbond_distance_DH
_geom_hbond_distance_HA
_geom_hbond_distance_DA
_geom_hbond_angle_DHA
O1 H10 O6 1_455 1.15(3) 1.33(3) 2.4622(13) 169(3)
O8 H81 O3 3_745 0.93(3) 1.77(3) 2.6987(14) 175(2)
O8 H82 O2 3_645 0.78(3) 2.01(3) 2.7805(15) 170(2)
O3 H30 O7 2_664 0.81(2) 1.85(2) 2.6493(15) 170(2)
O4 H40 O8 1_565 0.81(2) 2.33(2) 2.9007(16) 128.9(18)
O7 H7 O8 2_655 0.85(2) 1.80(2) 2.6424(15) 176(2)
N9 H91 O4 4_566 0.92(2) 1.90(2) 2.8183(15) 174.0(16)
N9 H92 O5 4_466 0.91(2) 1.97(2) 2.8689(15) 169.3(19)
N9 H93 O2 2_665 0.894(17) 1.975(18) 2.8358(15) 161.0(16)

loop_
_geom_torsion_atom_site_label_1
_geom_torsion_atom_site_label_2
_geom_torsion_atom_site_label_3
_geom_torsion_atom_site_label_4
_geom_torsion
_geom_torsion_publ_flag
O2 C1 C2 O3 -2.42(17) yes
O1 C1 C2 O3 176.60(10) yes
O2 C1 C2 C3 122.92(12) yes
O1 C1 C2 C3 -58.06(14) yes
O3 C2 C3 O4 72.92(13) yes
C1 C2 C3 O4 -51.77(14) yes
O3 C2 C3 C4 -47.87(14) yes
C1 C2 C3 C4 -172.56(10) yes
O4 C3 C4 O5 0.82(16) yes
C2 C3 C4 O5 121.15(12) yes
O4 C3 C4 O6 -179.47(10) yes
C2 C3 C4 O6 -59.14(14) yes
O7 C21 C22 N9 -61.70(13) yes
O7 C21 C22 C23 61.20(14) yes
N9 C22 C23 C24 -51.55(16) yes
C21 C22 C23 C24 -172.14(12) yes
N9 C22 C23 C25 -173.98(11) yes
C21 C22 C23 C25 65.44(15) yes

loop_
_cod_related_entry_id
_cod_related_entry_database
_cod_related_entry_code
1 ChemSpider 21183015
